data_2212504
loop_
_publ_author_name
'Christian Peifer'
'Dimitri Ott'
'Schollmeyer, Dieter'
'Stefan Laufer'

_publ_section_title
;
 Ethyl (2,3-dihydro-1<i>H</i>,1'<i>H</i>-2,3'-biindol-1-yl)glyoxylate
;
_journal_coeditor_code CF2089
_journal_issue 3
_journal_name_full 'Acta Crystallographica Section E'
_journal_page_first o1415
_journal_page_last o1417
_journal_paper_doi 10.1107/S1600536807007660
_journal_volume 63
_journal_year 2007
_chemical_formula_iupac 'C20 H18 N2 O3'
_chemical_formula_moiety 'C20 H18 N2 O3'
_chemical_formula_sum 'C20 H18 N2 O3'
_chemical_formula_weight 334.37
_chemical_melting_point 168.2
_chemical_name_common 'Ethyl 2,3-dihydro-1H,1'H-2,3'-biindol-1-yl(oxo)acetate'
_chemical_name_systematic
;
Ethyl (2,3-dihydro-1H,1'H-2,3'-biindol-1-yl)glyoxylate
;
_space_group_IT_number 2
_symmetry_cell_setting triclinic
_symmetry_space_group_name_Hall '-P 1'
_symmetry_space_group_name_H-M 'P -1'
_atom_sites_solution_hydrogens geom
_atom_sites_solution_primary direct
_atom_sites_solution_secondary difmap
_audit_creation_method SHELXL97
_cell_angle_alpha 96.11(2)
_cell_angle_beta 96.49(3)
_cell_angle_gamma 106.13(2)
_cell_formula_units_Z 2
_cell_length_a 8.441(3)
_cell_length_b 9.596(3)
_cell_length_c 10.925(4)
_cell_measurement_reflns_used 25
_cell_measurement_temperature 193(2)
_cell_measurement_theta_max 70
_cell_measurement_theta_min 65
_cell_volume 835.8(5)
_computing_cell_refinement 'CAD-4 Software'
_computing_data_collection 'CAD-4 Software (Enraf--Nonius, 1989)'
_computing_data_reduction 'CORINC (Dr\"ager & Gattow, 1971)'
_computing_molecular_graphics 'PLATON (Spek, 2003)'
_computing_publication_material SHELXL97
_computing_structure_refinement 'SHELXL97 (Sheldrick, 1997)'
_computing_structure_solution 'SIR92 (Altomare <i>et al.</i>,  1994)'
_diffrn_ambient_temperature 193(2)
_diffrn_measured_fraction_theta_full 1.000
_diffrn_measured_fraction_theta_max 1.000
_diffrn_measurement_device_type 'Enraf--Nonius CAD-4'
_diffrn_measurement_method \w/2\q
_diffrn_radiation_monochromator graphite
_diffrn_radiation_type CuK\a
_diffrn_radiation_wavelength 1.54178
_diffrn_reflns_av_R_equivalents 0.0257
_diffrn_reflns_av_sigmaI/netI 0.0150
_diffrn_reflns_limit_h_max 0
_diffrn_reflns_limit_h_min -10
_diffrn_reflns_limit_k_max 11
_diffrn_reflns_limit_k_min -11
_diffrn_reflns_limit_l_max 13
_diffrn_reflns_limit_l_min -13
_diffrn_reflns_number 3396
_diffrn_reflns_theta_full 69.82
_diffrn_reflns_theta_max 69.82
_diffrn_reflns_theta_min 4.12
_diffrn_standards_decay_% 5
_diffrn_standards_interval_time 60
_diffrn_standards_number 3
_exptl_absorpt_coefficient_mu 0.734
_exptl_absorpt_correction_type none
_exptl_crystal_colour colourless
_exptl_crystal_density_diffrn 1.329
_exptl_crystal_density_method 'not measured'
_exptl_crystal_description block
_exptl_crystal_F_000 352
_exptl_crystal_size_max 0.60
_exptl_crystal_size_mid 0.50
_exptl_crystal_size_min 0.35
_refine_diff_density_max 0.284
_refine_diff_density_min -0.319
_refine_ls_extinction_coef 0.036(3)
_refine_ls_extinction_expression Fc^*^=kFc[1+0.001xFc^2^\l^3^/sin(2\q)]^-1/4^
_refine_ls_extinction_method 'SHELXL97 (Sheldrick, 1997)'
_refine_ls_goodness_of_fit_ref 1.073
_refine_ls_hydrogen_treatment mixed
_refine_ls_matrix_type full
_refine_ls_number_parameters 242
_refine_ls_number_reflns 3163
_refine_ls_number_restraints 0
_refine_ls_restrained_S_all 1.073
_refine_ls_R_factor_all 0.0506
_refine_ls_R_factor_gt 0.0499
_refine_ls_shift/su_max 0.000
_refine_ls_shift/su_mean 0.000
_refine_ls_structure_factor_coef Fsqd
_refine_ls_weighting_details 'calc w = 1/[\s^2^(Fo^2^)+(0.093P)^2^+0.3021P] where P=(Fo^2^+2Fc^2^)/3'
_refine_ls_weighting_scheme calc
_refine_ls_wR_factor_obs 0.1459
_refine_ls_wR_factor_ref 0.1466
_reflns_number_gt 3075
_reflns_number_total 3163
_reflns_threshold_expression I>2\s(I)
_cod_data_source_file cf2089.cif
_cod_data_source_block V
_cod_original_cell_volume 835.8(4)
_cod_database_code 2212504
_cod_database_fobs_code 2212504

loop_
_symmetry_equiv_pos_as_xyz
'x, y, z'
'-x, -y, -z'

loop_
_atom_site_type_symbol
_atom_site_label
_atom_site_fract_x
_atom_site_fract_y
_atom_site_fract_z
_atom_site_U_iso_or_equiv
_atom_site_adp_type
_atom_site_calc_flag
_atom_site_refinement_flags
_atom_site_occupancy
C C1 0.7233(2) 0.46349(18) 1.05023(16) 0.0356(4) Uani d . 1
H H1A 0.7529 0.5656 1.0318 0.039(4) Uiso calc R 1
H H1B 0.6241 0.4457 1.0934 0.039(4) Uiso calc R 1
C C2 0.68925(18) 0.35349(16) 0.92911(14) 0.0276(3) Uani d . 1
H H2 0.7298 0.4083 0.8604 0.025(4) Uiso calc R 1
N N3 0.79869(15) 0.25693(13) 0.95875(11) 0.0267(3) Uani d . 1
C C4 0.90499(18) 0.31466(16) 1.07411(13) 0.0267(3) Uani d . 1
C C5 1.02942(19) 0.26304(17) 1.13120(15) 0.0319(4) Uani d . 1
H H5 1.0560 0.1806 1.0926 0.036(5) Uiso calc R 1
C C6 1.1131(2) 0.33723(19) 1.24710(16) 0.0385(4) Uani d . 1
H H6 1.1974 0.3038 1.2890 0.050(6) Uiso calc R 1
C C7 1.0763(2) 0.4588(2) 1.30280(16) 0.0407(4) Uani d . 1
H H7 1.1353 0.5076 1.3820 0.058(6) Uiso calc R 1
C C8 0.9532(2) 0.50981(18) 1.24335(16) 0.0371(4) Uani d . 1
H H8 0.9286 0.5937 1.2810 0.039(5) Uiso calc R 1
C C9 0.86708(19) 0.43651(16) 1.12847(14) 0.0297(4) Uani d . 1
C C10 0.51018(19) 0.26691(16) 0.88940(14) 0.0276(3) Uani d . 1
C C11 0.4103(2) 0.17663(18) 0.95615(15) 0.0340(4) Uani d . 1
H H11 0.4432 0.1596 1.0379 0.036(5) Uiso calc R 1
N N12 0.25563(18) 0.11426(16) 0.88776(14) 0.0385(4) Uani d . 1
H H12 0.168(3) 0.0630(16) 0.9166(9) 0.060(7) Uiso d R 1
C C13 0.2511(2) 0.16454(18) 0.77499(16) 0.0344(4) Uani d . 1
C C14 0.1237(2) 0.1301(2) 0.67309(18) 0.0438(5) Uani d . 1
H H14 0.0182 0.0621 0.6747 0.041(5) Uiso calc R 1
C C15 0.1569(2) 0.1985(2) 0.57054(17) 0.0486(5) Uani d . 1
H H15 0.0728 0.1772 0.5000 0.056(6) Uiso calc R 1
C C16 0.3118(2) 0.2985(2) 0.56809(17) 0.0462(5) Uani d . 1
H H16 0.3302 0.3451 0.4963 0.061(7) Uiso calc R 1
C C17 0.4388(2) 0.33135(19) 0.66736(15) 0.0368(4) Uani d . 1
H H17 0.5438 0.3992 0.6642 0.045(5) Uiso calc R 1
C C18 0.40991(19) 0.26274(17) 0.77294(14) 0.0294(4) Uani d . 1
C C19 0.79481(18) 0.13371(16) 0.88648(13) 0.0263(3) Uani d . 1
O O20 0.87899(14) 0.05151(12) 0.91221(10) 0.0331(3) Uani d . 1
C C21 0.68430(18) 0.09435(16) 0.75941(14) 0.0274(3) Uani d . 1
O O22 0.71349(14) 0.16421(12) 0.67524(10) 0.0343(3) Uani d . 1
O O23 0.56690(14) -0.03203(12) 0.75343(10) 0.0345(3) Uani d . 1
C C24 0.4610(2) -0.08704(19) 0.63301(15) 0.0375(4) Uani d . 1
H H24A 0.5286 -0.1064 0.5685 0.045(4) Uiso calc R 1
H H24B 0.4055 -0.0140 0.6079 0.045(4) Uiso calc R 1
C C25 0.3338(3) -0.2257(3) 0.6473(2) 0.0636(7) Uani d . 1
H H25A 0.2603 -0.2659 0.5679 0.083(5) Uiso calc R 1
H H25B 0.2675 -0.2051 0.7112 0.083(5) Uiso calc R 1
H H25C 0.3902 -0.2970 0.6722 0.083(5) Uiso calc R 1

loop_
_atom_site_aniso_label
_atom_site_aniso_U_11
_atom_site_aniso_U_22
_atom_site_aniso_U_33
_atom_site_aniso_U_12
_atom_site_aniso_U_13
_atom_site_aniso_U_23
C1 0.0374(9) 0.0317(8) 0.0381(9) 0.0146(7) 0.0018(7) -0.0017(6)
C2 0.0294(8) 0.0274(7) 0.0291(7) 0.0129(6) 0.0036(6) 0.0059(6)
N3 0.0265(6) 0.0294(6) 0.0255(6) 0.0120(5) 0.0002(5) 0.0033(5)
C4 0.0264(7) 0.0272(7) 0.0250(7) 0.0055(6) 0.0022(6) 0.0050(6)
C5 0.0309(8) 0.0319(8) 0.0320(8) 0.0098(6) -0.0012(6) 0.0049(6)
C6 0.0357(9) 0.0412(9) 0.0344(9) 0.0081(7) -0.0057(7) 0.0079(7)
C7 0.0399(9) 0.0436(9) 0.0291(8) 0.0025(7) -0.0033(7) -0.0014(7)
C8 0.0406(9) 0.0325(8) 0.0336(8) 0.0063(7) 0.0048(7) -0.0031(6)
C9 0.0301(8) 0.0275(7) 0.0306(8) 0.0068(6) 0.0049(6) 0.0036(6)
C10 0.0287(7) 0.0298(7) 0.0277(7) 0.0138(6) 0.0046(6) 0.0045(6)
C11 0.0328(8) 0.0386(9) 0.0338(8) 0.0139(7) 0.0070(6) 0.0077(6)
N12 0.0308(7) 0.0407(8) 0.0429(8) 0.0071(6) 0.0104(6) 0.0054(6)
C13 0.0294(8) 0.0375(8) 0.0368(9) 0.0139(7) 0.0046(6) -0.0028(7)
C14 0.0302(8) 0.0497(10) 0.0469(10) 0.0151(7) -0.0023(7) -0.0133(8)
C15 0.0433(10) 0.0643(12) 0.0363(9) 0.0260(9) -0.0104(7) -0.0116(8)
C16 0.0519(11) 0.0613(12) 0.0303(9) 0.0282(9) -0.0016(8) 0.0044(8)
C17 0.0386(9) 0.0433(9) 0.0310(8) 0.0165(7) 0.0033(7) 0.0059(7)
C18 0.0284(7) 0.0329(8) 0.0293(8) 0.0149(6) 0.0030(6) 0.0008(6)
C19 0.0251(7) 0.0279(7) 0.0269(7) 0.0089(6) 0.0034(6) 0.0048(6)
O20 0.0348(6) 0.0325(6) 0.0345(6) 0.0172(5) -0.0008(4) 0.0014(4)
C21 0.0283(7) 0.0287(7) 0.0268(7) 0.0115(6) 0.0040(6) 0.0026(6)
O22 0.0368(6) 0.0379(6) 0.0283(6) 0.0098(5) 0.0053(4) 0.0081(5)
O23 0.0388(6) 0.0333(6) 0.0256(6) 0.0034(5) 0.0001(5) 0.0032(4)
C24 0.0403(9) 0.0404(9) 0.0243(8) 0.0035(7) 0.0002(6) -0.0010(6)
C25 0.0646(14) 0.0592(13) 0.0416(11) -0.0171(11) -0.0019(9) 0.0011(9)

loop_
_atom_type_symbol
_atom_type_description
_atom_type_scat_dispersion_real
_atom_type_scat_dispersion_imag
_atom_type_scat_source
C C 0.0181 0.0091 'International Tables Vol C Tables 4.2.6.8 and 6.1.1.4'
H H 0.0000 0.0000 'International Tables Vol C Tables 4.2.6.8 and 6.1.1.4'
N N 0.0311 0.0180 'International Tables Vol C Tables 4.2.6.8 and 6.1.1.4'
O O 0.0492 0.0322 'International Tables Vol C Tables 4.2.6.8 and 6.1.1.4'

loop_
_geom_angle_atom_site_label_1
_geom_angle_atom_site_label_2
_geom_angle_atom_site_label_3
_geom_angle
C9 C1 C2 105.03(12)
C10 C2 N3 112.22(12)
C10 C2 C1 114.77(13)
N3 C2 C1 103.21(12)
C19 N3 C4 124.90(12)
C19 N3 C2 124.59(12)
C4 N3 C2 110.51(12)
C9 C4 C5 121.97(14)
C9 C4 N3 109.57(13)
C5 C4 N3 128.47(14)
C6 C5 C4 117.24(15)
C7 C6 C5 121.46(16)
C6 C7 C8 120.36(15)
C9 C8 C7 119.09(16)
C8 C9 C4 119.87(15)
C8 C9 C1 129.22(15)
C4 C9 C1 110.82(13)
C11 C10 C18 106.55(14)
C11 C10 C2 126.94(14)
C18 C10 C2 126.51(14)
C10 C11 N12 109.86(15)
C11 N12 C13 109.49(14)
N12 C13 C14 130.80(17)
N12 C13 C18 107.19(14)
C14 C13 C18 121.98(17)
C15 C14 C13 117.49(17)
C14 C15 C16 121.28(16)
C17 C16 C15 121.58(18)
C16 C17 C18 118.72(17)
C17 C18 C13 118.92(15)
C17 C18 C10 134.19(15)
C13 C18 C10 106.89(14)
O20 C19 N3 124.97(14)
O20 C19 C21 116.76(13)
N3 C19 C21 118.20(12)
O22 C21 O23 126.33(14)
O22 C21 C19 122.81(14)
O23 C21 C19 110.52(12)
C21 O23 C24 115.65(12)
O23 C24 C25 107.25(14)
C11 N12 H12 124.9(9)
C13 N12 H12 124.7(10)
C2 C1 H1A 111.0
C2 C1 H1B 111.0
C9 C1 H1A 111.0
C9 C1 H1B 111.0
H1A C1 H1B 109.0
N3 C2 H2 109.0
C1 C2 H2 109.0
C10 C2 H2 109.0
C4 C5 H5 121.0
C6 C5 H5 121.0
C5 C6 H6 119.0
C7 C6 H6 119.0
C6 C7 H7 120.0
C8 C7 H7 120.0
C7 C8 H8 120.0
C9 C8 H8 120.0
N12 C11 H11 125.0
C10 C11 H11 125.0
C13 C14 H14 121.0
C15 C14 H14 121.0
C14 C15 H15 119.0
C16 C15 H15 119.0
C15 C16 H16 119.0
C17 C16 H16 119.0
C16 C17 H17 121.0
C18 C17 H17 121.0
O23 C24 H24A 110.0
O23 C24 H24B 110.0
C25 C24 H24A 110.0
C25 C24 H24B 110.0
H24A C24 H24B 109.0
C24 C25 H25A 109.0
C24 C25 H25B 109.0
C24 C25 H25C 109.0
H25A C25 H25B 109.0
H25A C25 H25C 109.0
H25B C25 H25C 109.0

loop_
_geom_bond_atom_site_label_1
_geom_bond_atom_site_label_2
_geom_bond_distance
C1 C9 1.502(2)
C1 C2 1.548(2)
C2 C10 1.497(2)
C2 N3 1.5129(18)
N3 C19 1.340(2)
N3 C4 1.4213(19)
C4 C9 1.388(2)
C4 C5 1.394(2)
C5 C6 1.391(2)
C6 C7 1.386(3)
C7 C8 1.392(3)
C8 C9 1.386(2)
C10 C11 1.364(2)
C10 C18 1.437(2)
C11 N12 1.368(2)
N12 C13 1.370(2)
C13 C14 1.400(2)
C13 C18 1.413(2)
C14 C15 1.375(3)
C15 C16 1.396(3)
C16 C17 1.379(2)
C17 C18 1.400(2)
C19 O20 1.2329(18)
C19 C21 1.530(2)
C21 O22 1.2026(19)
C21 O23 1.3259(19)
O23 C24 1.4606(19)
C24 C25 1.495(3)
C1 H1A 0.990
C1 H1B 0.990
C2 H2 1.000
C5 H5 0.950
C6 H6 0.950
C7 H7 0.950
C8 H8 0.950
C11 H11 0.950
N12 H12 0.88(2)
C14 H14 0.950
C15 H15 0.950
C16 H16 0.950
C17 H17 0.950
C24 H24A 0.990
C24 H24B 0.990
C25 H25A 0.980
C25 H25B 0.980
C25 H25C 0.980

loop_
_geom_hbond_atom_site_label_D
_geom_hbond_atom_site_label_H
_geom_hbond_atom_site_label_A
_geom_hbond_site_symmetry_A
_geom_hbond_distance_DH
_geom_hbond_distance_HA
_geom_hbond_distance_DA
_geom_hbond_angle_DHA
N12 H12 O20 2_657 0.88(2) 2.286(12) 2.982(2) 136.2(16)
N12 H12 O20 1_455 0.88(2) 2.41(3) 3.115(2) 138.0(15)

loop_
_geom_torsion_atom_site_label_1
_geom_torsion_atom_site_label_2
_geom_torsion_atom_site_label_3
_geom_torsion_atom_site_label_4
_geom_torsion
C9 C1 C2 C10 131.43(14)
C9 C1 C2 N3 9.01(15)
C10 C2 N3 C19 47.13(19)
C1 C2 N3 C19 171.23(14)
C10 C2 N3 C4 -132.47(13)
C1 C2 N3 C4 -8.36(15)
C19 N3 C4 C9 -175.34(13)
C2 N3 C4 C9 4.26(16)
C19 N3 C4 C5 4.0(2)
C2 N3 C4 C5 -176.44(14)
C9 C4 C5 C6 1.2(2)
N3 C4 C5 C6 -178.01(15)
C4 C5 C6 C7 -1.0(2)
C5 C6 C7 C8 0.1(3)
C6 C7 C8 C9 0.6(3)
C7 C8 C9 C4 -0.4(2)
C7 C8 C9 C1 175.70(16)
C5 C4 C9 C8 -0.5(2)
N3 C4 C9 C8 178.82(13)
C5 C4 C9 C1 -177.32(14)
N3 C4 C9 C1 2.04(18)
C2 C1 C9 C8 176.41(16)
C2 C1 C9 C4 -7.20(18)
N3 C2 C10 C11 58.8(2)
C1 C2 C10 C11 -58.6(2)
N3 C2 C10 C18 -121.11(15)
C1 C2 C10 C18 121.48(16)
C18 C10 C11 N12 1.27(18)
C2 C10 C11 N12 -178.66(14)
C10 C11 N12 C13 -0.79(19)
C11 N12 C13 C14 178.03(17)
C11 N12 C13 C18 -0.05(18)
N12 C13 C14 C15 -179.41(16)
C18 C13 C14 C15 -1.6(2)
C13 C14 C15 C16 0.0(3)
C14 C15 C16 C17 1.0(3)
C15 C16 C17 C18 -0.4(3)
C16 C17 C18 C13 -1.2(2)
C16 C17 C18 C10 178.40(16)
N12 C13 C18 C17 -179.52(14)
C14 C13 C18 C17 2.2(2)
N12 C13 C18 C10 0.81(17)
C14 C13 C18 C10 -177.47(14)
C11 C10 C18 C17 179.13(17)
C2 C10 C18 C17 -0.9(3)
C11 C10 C18 C13 -1.27(17)
C2 C10 C18 C13 178.66(13)
C4 N3 C19 O20 2.4(2)
C2 N3 C19 O20 -177.09(13)
C4 N3 C19 C21 -174.51(12)
C2 N3 C19 C21 6.0(2)
O20 C19 C21 O22 -108.88(17)
N3 C19 C21 O22 68.3(2)
O20 C19 C21 O23 64.81(17)
N3 C19 C21 O23 -117.99(15)
O22 C21 O23 C24 -2.1(2)
C19 C21 O23 C24 -175.53(12)
C21 O23 C24 C25 -177.69(16)
